data_1544953
loop_
_publ_author_name
'Royal, Titouan'
'Baumgartner, Yann'
'Baudoin, Olivier'

_publ_section_title
;
 Enantioselective \a-Arylation of O-Carbamates via Sparteine-Mediated
 Lithiation and Negishi Cross-Coupling.
;
_journal_issue 1
_journal_name_full 'Organic letters'
_journal_page_first 166
_journal_page_last 169
_journal_paper_doi 10.1021/acs.orglett.6b03472
_journal_volume 19
_journal_year 2017
_chemical_absolute_configuration ad
_chemical_compound_source Royal
_chemical_formula_moiety 'C17 H22 N2 O3'
_chemical_formula_sum 'C17 H22 N2 O3'
_chemical_formula_weight 302.37
_space_group_IT_number 4
_symmetry_cell_setting monoclinic
_symmetry_space_group_name_Hall 'P 2yb'
_symmetry_space_group_name_H-M 'P 1 21 1'
_atom_sites_solution_hydrogens difmap
_atom_sites_solution_primary other
_audit_creation_date 2016-08-24
_audit_creation_method CRYSTALS_ver_14.61_build_5809
_cell_angle_alpha 90
_cell_angle_beta 108.862(4)
_cell_angle_gamma 90
_cell_formula_units_Z 2
_cell_length_a 8.3665(8)
_cell_length_b 10.0146(10)
_cell_length_c 10.4237(10)
_cell_measurement_reflns_used 3539
_cell_measurement_temperature 123
_cell_measurement_theta_max 69
_cell_measurement_theta_min 4
_cell_volume 826.47(14)
_computing_cell_refinement 'Apex2 (Bruker AXS, 2006)'
_computing_data_collection 'Apex2 (Bruker AXS, 2006)'
_computing_data_reduction 'Apex2 (Bruker AXS, 2006)'
_computing_molecular_graphics 'CAMERON (Watkin et al., 1996)'
_computing_publication_material 'CRYSTALS (Betteridge et al., 2003)'
_computing_structure_refinement 'CRYSTALS (Betteridge et al., 2003)'
_computing_structure_solution 'Superflip (Palatinus & Chapuis, 2007)'
_diffrn_ambient_temperature 123
_diffrn_measured_fraction_theta_full 0.962
_diffrn_measured_fraction_theta_max 0.921
_diffrn_measurement_device Area
_diffrn_measurement_device_type 'Bruker Kappa Apex2'
_diffrn_measurement_method '\f & \w scans'
_diffrn_radiation_monochromator graphite
_diffrn_radiation_type 'Cu K\a'
_diffrn_radiation_wavelength 1.54178
_diffrn_reflns_av_R_equivalents 0.019
_diffrn_reflns_limit_h_max 8
_diffrn_reflns_limit_h_min -9
_diffrn_reflns_limit_k_max 10
_diffrn_reflns_limit_k_min -12
_diffrn_reflns_limit_l_max 12
_diffrn_reflns_limit_l_min -9
_diffrn_reflns_number 5115
_diffrn_reflns_theta_full 67.700
_diffrn_reflns_theta_max 70.111
_diffrn_reflns_theta_min 4.482
_diffrn_standards_number 0
_exptl_absorpt_coefficient_mu 0.678
_exptl_absorpt_correction_T_max 0.98
_exptl_absorpt_correction_T_min 0.89
_exptl_absorpt_correction_type multi-scan
_exptl_absorpt_process_details 'SADABS (Siemens, 1996)'
_exptl_crystal_colour colourless
_exptl_crystal_density_diffrn 1.215
_exptl_crystal_density_method 'not measured'
_exptl_crystal_description needle
_exptl_crystal_F_000 324
_exptl_crystal_recrystallization_method
; 
Heptane
;
_exptl_crystal_size_max 0.120
_exptl_crystal_size_mid 0.040
_exptl_crystal_size_min 0.030
_refine_diff_density_max 0.10
_refine_diff_density_min -0.11
_refine_ls_abs_structure_details 'Flack (1983), 1003 Friedel-pairs'
_refine_ls_abs_structure_Flack 0.18(16)
_refine_ls_extinction_method None
_refine_ls_goodness_of_fit_ref 0.8942
_refine_ls_hydrogen_treatment constr
_refine_ls_matrix_type full
_refine_ls_number_parameters 200
_refine_ls_number_reflns 2464
_refine_ls_number_restraints 1
_refine_ls_R_factor_all 0.0262
_refine_ls_R_factor_gt 0.0260
_refine_ls_shift/su_max 0.0003706
_refine_ls_shift/su_mean 0.0000366
_refine_ls_structure_factor_coef Fsqd
_refine_ls_weighting_details
;
 Method, part 1, Chebychev polynomial, (Watkin, 1994, Prince, 1982) 
 [weight] = 1.0/[A~0~*T~0~(x)+A~1~*T~1~(x) ... +A~n-1~]*T~n-1~(x)] 
 where A~i~ are the Chebychev coefficients listed below and x= Fcalc/Fmax 
 Method = Robust Weighting (Prince, 1982) 
 W = [weight] * [1-(deltaF/6*sigmaF)^2^]^2^ 
 A~i~ are: 
 1.01 1.21 0.299 
;
_refine_ls_weighting_scheme calc
_refine_ls_wR_factor_all 0.0544
_refine_ls_wR_factor_gt 0.0544
_refine_ls_wR_factor_ref 0.0544
_reflns_limit_h_max 9
_reflns_limit_h_min -9
_reflns_limit_k_max 10
_reflns_limit_k_min -12
_reflns_limit_l_max 12
_reflns_limit_l_min 0
_reflns_number_gt 2454
_reflns_number_total 2477
_reflns_threshold_expression I>2.0\s(I)
_oxford_diffrn_Wilson_B_factor 0.00
_oxford_diffrn_Wilson_scale 0.00
_oxford_refine_ls_r_factor_ref 0.0262
_oxford_refine_ls_scale 0.30587(18)
_oxford_reflns_number_all 2464
_oxford_reflns_threshold_expression_ref I>-3.0\s(I)
_oxford_structure_analysis_title 'TIT190PR_123K_0m in P2(1)'
_cod_data_source_file ol6b03472_si_002.cif
_cod_data_source_block TIT190PR_123K
_cod_depositor_comments
;
The following automatic conversions were performed:

'_atom_sites_solution_primary' value 'Other' changed to 'other'
according to
/usr/data/users/saulius/crontab/automatic-downloads/rss-feeds/ACS/lib/dictionaries/cif_core.dic
dictionary named 'cif_core.dic' version 2.4.2 from 2011-04-26.

Automatic conversion script
Id: cif_fix_values 4268 2015-11-12 08:31:59Z antanas 

 Adding full bibliography for 1544953.cif.
;
_cod_original_sg_symbol_H-M 'P 1 21 1 '
_cod_database_code 1544953

loop_
_symmetry_equiv_pos_as_xyz
x,y,z
-x,y+1/2,-z

loop_
_atom_site_label
_atom_site_type_symbol
_atom_site_fract_x
_atom_site_fract_y
_atom_site_fract_z
_atom_site_U_iso_or_equiv
_atom_site_occupancy
_atom_site_adp_type
_atom_site_refinement_flags_posn
O1 O 0.18000(11) 0.50431(12) 0.35902(9) 0.0263 1.0000 Uani .
C2 C 0.11401(16) 0.53838(15) 0.21692(13) 0.0242 1.0000 Uani .
C3 C 0.26301(17) 0.57223(15) 0.17090(13) 0.0235 1.0000 Uani .
C4 C 0.41406(17) 0.50286(17) 0.21773(14) 0.0289 1.0000 Uani .
C5 C 0.54389(17) 0.52775(17) 0.16575(14) 0.0291 1.0000 Uani .
C6 C 0.52122(18) 0.62332(16) 0.06455(14) 0.0284 1.0000 Uani .
C7 C 0.65182(19) 0.64588(17) 0.00454(14) 0.0326 1.0000 Uani .
N8 N 0.75611(17) 0.66251(17) -0.04382(14) 0.0419 1.0000 Uani .
C9 C 0.3720(2) 0.69514(19) 0.01892(17) 0.0391 1.0000 Uani .
C10 C 0.24380(19) 0.66911(18) 0.07257(15) 0.0342 1.0000 Uani .
C11 C 0.01680(18) 0.42148(16) 0.13602(15) 0.0305 1.0000 Uani .
C12 C 0.06726(16) 0.51202(15) 0.42820(14) 0.0252 1.0000 Uani .
O13 O -0.07916(12) 0.54579(13) 0.37528(10) 0.0312 1.0000 Uani .
N14 N 0.13835(14) 0.47777(14) 0.55920(11) 0.0259 1.0000 Uani .
C15 C 0.32155(18) 0.45573(17) 0.63195(13) 0.0302 1.0000 Uani .
O16 O 0.32694(14) 0.45399(14) 0.77043(10) 0.0387 1.0000 Uani .
C17 C 0.1671(2) 0.40395(19) 0.77166(15) 0.0386 1.0000 Uani .
C18 C 0.03687(19) 0.47125(18) 0.65325(15) 0.0322 1.0000 Uani .
C19 C -0.1196(2) 0.38424(19) 0.59976(19) 0.0421 1.0000 Uani .
C20 C -0.0056(2) 0.61137(18) 0.68905(17) 0.0425 1.0000 Uani .
C21 C 0.3811(2) 0.32244(17) 0.59419(16) 0.0349 1.0000 Uani .
C22 C 0.4330(2) 0.57136(19) 0.61947(16) 0.0389 1.0000 Uani .
H21 H 0.0340 0.6197 0.2047 0.0315 1.0000 Uiso R
H41 H 0.4273 0.4359 0.2869 0.0346 1.0000 Uiso R
H51 H 0.6527 0.4835 0.2024 0.0359 1.0000 Uiso R
H91 H 0.3601 0.7642 -0.0487 0.0449 1.0000 Uiso R
H101 H 0.1367 0.7183 0.0399 0.0376 1.0000 Uiso R
H111 H -0.0224 0.4464 0.0387 0.0447 1.0000 Uiso R
H113 H -0.0826 0.4005 0.1637 0.0449 1.0000 Uiso R
H112 H 0.0932 0.3413 0.1514 0.0454 1.0000 Uiso R
H172 H 0.1516 0.4341 0.8588 0.0480 1.0000 Uiso R
H171 H 0.1560 0.3028 0.7554 0.0471 1.0000 Uiso R
H191 H -0.2066 0.4313 0.5254 0.0584 1.0000 Uiso R
H192 H -0.1634 0.3680 0.6737 0.0594 1.0000 Uiso R
H193 H -0.0932 0.2930 0.5679 0.0602 1.0000 Uiso R
H202 H -0.0756 0.6577 0.6061 0.0661 1.0000 Uiso R
H203 H -0.0691 0.6011 0.7527 0.0663 1.0000 Uiso R
H201 H 0.0994 0.6610 0.7303 0.0667 1.0000 Uiso R
H211 H 0.4973 0.3047 0.6514 0.0568 1.0000 Uiso R
H213 H 0.3072 0.2477 0.6079 0.0563 1.0000 Uiso R
H212 H 0.3719 0.3261 0.4977 0.0564 1.0000 Uiso R
H222 H 0.5478 0.5567 0.6857 0.0611 1.0000 Uiso R
H221 H 0.3807 0.6548 0.6372 0.0606 1.0000 Uiso R
H223 H 0.4386 0.5723 0.5272 0.0611 1.0000 Uiso R

loop_
_atom_site_aniso_label
_atom_site_aniso_U_11
_atom_site_aniso_U_22
_atom_site_aniso_U_33
_atom_site_aniso_U_23
_atom_site_aniso_U_13
_atom_site_aniso_U_12
O1 0.0227(4) 0.0329(6) 0.0253(5) 0.0029(4) 0.0104(4) 0.0035(4)
C2 0.0228(6) 0.0249(8) 0.0245(6) 0.0003(6) 0.0069(5) 0.0028(6)
C3 0.0248(7) 0.0223(7) 0.0233(6) -0.0036(5) 0.0075(5) -0.0013(6)
C4 0.0299(7) 0.0292(8) 0.0299(7) 0.0060(6) 0.0128(6) 0.0016(6)
C5 0.0245(7) 0.0340(9) 0.0292(7) 0.0011(6) 0.0093(5) 0.0025(6)
C6 0.0282(7) 0.0316(8) 0.0258(6) -0.0032(6) 0.0093(6) -0.0068(6)
C7 0.0328(8) 0.0369(9) 0.0282(7) 0.0019(7) 0.0099(7) -0.0046(7)
N8 0.0372(7) 0.0530(10) 0.0395(7) 0.0067(7) 0.0180(6) -0.0038(7)
C9 0.0374(9) 0.0432(10) 0.0392(9) 0.0188(7) 0.0157(7) 0.0057(7)
C10 0.0289(7) 0.0387(9) 0.0362(8) 0.0121(7) 0.0121(6) 0.0081(7)
C11 0.0284(7) 0.0291(9) 0.0362(7) -0.0029(6) 0.0136(6) -0.0022(6)
C12 0.0271(7) 0.0209(7) 0.0307(7) -0.0016(6) 0.0137(6) -0.0006(6)
O13 0.0244(5) 0.0372(6) 0.0334(5) 0.0031(5) 0.0115(4) 0.0061(4)
N14 0.0263(6) 0.0283(7) 0.0263(6) 0.0019(5) 0.0130(5) 0.0026(5)
C15 0.0300(7) 0.0356(9) 0.0245(6) 0.0025(6) 0.0081(6) 0.0026(7)
O16 0.0410(6) 0.0475(7) 0.0281(5) 0.0014(5) 0.0117(4) 0.0043(5)
C17 0.0497(10) 0.0415(10) 0.0314(7) 0.0064(7) 0.0225(7) 0.0055(8)
C18 0.0375(8) 0.0335(9) 0.0335(7) 0.0037(6) 0.0226(7) 0.0033(7)
C19 0.0412(9) 0.0411(10) 0.0537(10) 0.0083(8) 0.0287(8) -0.0005(7)
C20 0.0529(10) 0.0408(10) 0.0417(9) -0.0006(8) 0.0264(8) 0.0103(8)
C21 0.0333(8) 0.0398(10) 0.0333(8) 0.0053(7) 0.0128(6) 0.0099(7)
C22 0.0336(8) 0.0435(10) 0.0368(8) -0.0021(7) 0.0076(6) -0.0077(7)

loop_
_atom_type_symbol
_atom_type_scat_dispersion_real
_atom_type_scat_dispersion_imag
_atom_type_scat_Cromer_Mann_a1
_atom_type_scat_Cromer_Mann_b1
_atom_type_scat_Cromer_Mann_a2
_atom_type_scat_Cromer_Mann_b2
_atom_type_scat_Cromer_Mann_a3
_atom_type_scat_Cromer_Mann_b3
_atom_type_scat_Cromer_Mann_a4
_atom_type_scat_Cromer_Mann_b4
_atom_type_scat_Cromer_Mann_c
_atom_type_scat_source
C 0.0181 0.0091 2.3100 20.8439 1.0200 10.2075 1.5886 0.5687 0.8650 51.6512 0.2156 'International Tables Vol C 4.2.6.8 and 6.1.1.4'
H 0.0000 0.0000 0.4930 10.5109 0.3229 26.1257 0.1402 3.1424 0.0408 57.7998 0.0030 'International Tables Vol C 4.2.6.8 and 6.1.1.4'
N 0.0311 0.0180 12.2126 0.0057 3.1322 9.8933 2.0125 28.9975 1.1663 0.5826 -11.5290 'International Tables Vol C 4.2.6.8 and 6.1.1.4'
O 0.0492 0.0322 3.0485 13.2771 2.2868 5.7011 1.5463 0.3239 0.8670 32.9089 0.2508 'International Tables Vol C 4.2.6.8 and 6.1.1.4'

loop_
_geom_angle_atom_site_label_1
_geom_angle_atom_site_label_2
_geom_angle_atom_site_label_3
_geom_angle
_geom_angle_publ_flag
C2 O1 C12 115.40(10) yes
O1 C2 C3 107.30(10) yes
O1 C2 C11 110.26(12) yes
C3 C2 C11 110.22(11) yes
O1 C2 H21 109.2 no
C3 C2 H21 110.6 no
C11 C2 H21 109.2 no
C2 C3 C4 121.85(12) yes
C2 C3 C10 118.85(12) yes
C4 C3 C10 119.16(13) yes
C3 C4 C5 120.91(13) yes
C3 C4 H41 118.9 no
C5 C4 H41 120.2 no
C4 C5 C6 119.26(13) yes
C4 C5 H51 121.2 no
C6 C5 H51 119.5 no
C5 C6 C7 120.01(14) yes
C5 C6 C9 120.29(13) yes
C7 C6 C9 119.68(14) yes
C6 C7 N8 179.27(18) yes
C6 C9 C10 119.56(14) yes
C6 C9 H91 119.3 no
C10 C9 H91 121.2 no
C9 C10 C3 120.79(14) yes
C9 C10 H101 120.3 no
C3 C10 H101 118.9 no
C2 C11 H111 108.4 no
C2 C11 H113 110.7 no
H111 C11 H113 108.7 no
C2 C11 H112 109.2 no
H111 C11 H112 110.3 no
H113 C11 H112 109.6 no
O1 C12 O13 122.92(12) yes
O1 C12 N14 111.60(11) yes
O13 C12 N14 125.47(12) yes
C12 N14 C15 126.76(11) yes
C12 N14 C18 121.29(11) yes
C15 N14 C18 111.68(11) yes
N14 C15 O16 101.96(11) yes
N14 C15 C21 111.55(12) yes
O16 C15 C21 110.16(13) yes
N14 C15 C22 113.74(13) yes
O16 C15 C22 106.02(12) yes
C21 C15 C22 112.68(13) yes
C15 O16 C17 106.77(11) yes
O16 C17 C18 105.36(12) yes
O16 C17 H172 107.3 no
C18 C17 H172 109.5 no
O16 C17 H171 112.3 no
C18 C17 H171 107.6 no
H172 C17 H171 114.5 no
C17 C18 N14 98.20(11) yes
C17 C18 C19 110.55(14) yes
N14 C18 C19 112.93(12) yes
C17 C18 C20 111.93(14) yes
N14 C18 C20 110.37(13) yes
C19 C18 C20 112.11(14) yes
C18 C19 H191 109.9 no
C18 C19 H192 107.9 no
H191 C19 H192 109.3 no
C18 C19 H193 112.4 no
H191 C19 H193 110.6 no
H192 C19 H193 106.6 no
C18 C20 H202 109.7 no
C18 C20 H203 106.8 no
H202 C20 H203 110.1 no
C18 C20 H201 109.1 no
H202 C20 H201 109.9 no
H203 C20 H201 111.2 no
C15 C21 H211 110.3 no
C15 C21 H213 110.4 no
H211 C21 H213 108.2 no
C15 C21 H212 108.0 no
H211 C21 H212 111.3 no
H213 C21 H212 108.8 no
C15 C22 H222 108.0 no
C15 C22 H221 107.9 no
H222 C22 H221 112.4 no
C15 C22 H223 108.5 no
H222 C22 H223 110.0 no
H221 C22 H223 110.0 no

loop_
_geom_bond_atom_site_label_1
_geom_bond_atom_site_label_2
_geom_bond_distance
_geom_bond_publ_flag
O1 C2 1.4445(15) yes
O1 C12 1.3621(16) yes
C2 C3 1.5118(19) yes
C2 C11 1.516(2) yes
C2 H21 1.036 no
C3 C4 1.3853(19) yes
C3 C10 1.383(2) yes
C4 C5 1.384(2) yes
C4 H41 0.964 no
C5 C6 1.391(2) yes
C5 H51 0.972 no
C6 C7 1.442(2) yes
C6 C9 1.385(2) yes
C7 N8 1.152(2) yes
C9 C10 1.385(2) yes
C9 H91 0.969 no
C10 H101 0.982 no
C11 H111 0.992 no
C11 H113 0.986 no
C11 H112 1.006 no
C12 O13 1.2176(17) yes
C12 N14 1.3457(18) yes
N14 C15 1.4904(18) yes
N14 C18 1.4914(18) yes
C15 O16 1.4296(17) yes
C15 C21 1.520(2) yes
C15 C22 1.519(2) yes
O16 C17 1.432(2) yes
C17 C18 1.515(2) yes
C17 H172 1.005 no
C17 H171 1.027 no
C18 C19 1.521(2) yes
C18 C20 1.523(2) yes
C19 H191 0.994 no
C19 H192 0.969 no
C19 H193 1.021 no
C20 H202 0.989 no
C20 H203 0.981 no
C20 H201 0.980 no
C21 H211 0.979 no
C21 H213 1.010 no
C21 H212 0.984 no
C22 H222 0.996 no
C22 H221 0.988 no
C22 H223 0.978 no

loop_
_geom_hbond_atom_site_label_D
_geom_hbond_atom_site_label_H
_geom_hbond_atom_site_label_A
_geom_hbond_site_symmetry_A
_geom_hbond_angle_DHA
_geom_hbond_distance_DH
_geom_hbond_distance_HA
_geom_hbond_distance_DA
_geom_hbond_publ_flag
C5 H51 O13 1_655 133 0.97 2.46 3.209(2) yes
